data_4133853
loop_
_publ_author_name
'Shi, Chao'
'Ye, Le'
'Gong, Zhi-Xin'
'Ma, Jia-Jun'
'Wang, Qin-Wen'
'Jiang, Jia-Ying'
'Hua, Miao-Miao'
'Wang, Chang-Feng'
'Yu, Hui'
'Zhang, Yi'
'Ye, Heng-Yun'

_publ_section_title
;
 Two-Dimensional Organic-Inorganic Hybrid Rare-Earth Double Perovskite
 Ferroelectrics.
;
_journal_name_full 'Journal of the American Chemical Society'
_journal_paper_doi 10.1021/jacs.9b11697
_journal_year 2019
_chemical_absolute_configuration syn
_chemical_formula_sum 'C28 H56 Ce N12 O28 Rb'
_chemical_formula_weight 1234.43
_space_group_crystal_system monoclinic
_space_group_IT_number 4
_space_group_name_Hall 'P 2yb'
_space_group_name_H-M_alt 'P 1 21 1'
_atom_sites_solution_hydrogens mixed
_audit_creation_method SHELXL-2014/7
_cell_angle_alpha 90
_cell_angle_beta 112.089(3)
_cell_angle_gamma 90
_cell_formula_units_Z 2
_cell_length_a 10.0070(2)
_cell_length_b 20.1662(4)
_cell_length_c 12.5708(3)
_cell_measurement_reflns_used 15526
_cell_measurement_temperature 293(2)
_cell_measurement_theta_max 31.9370
_cell_measurement_theta_min 1.8430
_cell_volume 2350.63(10)
_computing_structure_refinement 'SHELXL-2014/7 (Sheldrick, 2014)'
_diffrn_ambient_temperature 293(2)
_diffrn_measured_fraction_theta_full 1.000
_diffrn_measured_fraction_theta_max 0.844
_diffrn_measurement_device_type 'rigaku synergy'
_diffrn_radiation_type MoK\a
_diffrn_radiation_wavelength 0.71073
_diffrn_reflns_av_R_equivalents 0.0260
_diffrn_reflns_av_unetI/netI 0.0405
_diffrn_reflns_Laue_measured_fraction_full 1.000
_diffrn_reflns_Laue_measured_fraction_max 0.844
_diffrn_reflns_limit_h_max 12
_diffrn_reflns_limit_h_min -14
_diffrn_reflns_limit_k_max 27
_diffrn_reflns_limit_k_min -29
_diffrn_reflns_limit_l_max 18
_diffrn_reflns_limit_l_min -18
_diffrn_reflns_number 30568
_diffrn_reflns_point_group_measured_fraction_full 0.979
_diffrn_reflns_point_group_measured_fraction_max 0.760
_diffrn_reflns_theta_full 25.242
_diffrn_reflns_theta_max 31.856
_diffrn_reflns_theta_min 2.019
_exptl_absorpt_coefficient_mu 2.102
_exptl_absorpt_correction_T_max 1.00000
_exptl_absorpt_correction_T_min 0.79933
_exptl_absorpt_correction_type multi-scan
_exptl_crystal_colour colorless
_exptl_crystal_density_diffrn 1.744
_exptl_crystal_description block
_exptl_crystal_F_000 1254
_exptl_crystal_size_max 0.16
_exptl_crystal_size_mid 0.13
_exptl_crystal_size_min 0.11
_refine_diff_density_max 0.544
_refine_diff_density_min -0.604
_refine_diff_density_rms 0.076
_refine_ls_abs_structure_details
;
 Flack x determined using 4375 quotients [(I+)-(I-)]/[(I+)+(I-)]
 (Parsons, Flack and Wagner, Acta Cryst. B69 (2013) 249-259).
;
_refine_ls_abs_structure_Flack 0.009(5)
_refine_ls_extinction_method none
_refine_ls_goodness_of_fit_ref 0.892
_refine_ls_hydrogen_treatment constr
_refine_ls_matrix_type full
_refine_ls_number_parameters 632
_refine_ls_number_reflns 12246
_refine_ls_number_restraints 8
_refine_ls_restrained_S_all 0.892
_refine_ls_R_factor_all 0.0317
_refine_ls_R_factor_gt 0.0262
_refine_ls_shift/su_max 0.000
_refine_ls_shift/su_mean 0.000
_refine_ls_structure_factor_coef Fsqd
_refine_ls_weighting_details 'w=1/[\s^2^(Fo^2^)+(0.0307P)^2^] where P=(Fo^2^+2Fc^2^)/3'
_refine_ls_weighting_scheme calc
_refine_ls_wR_factor_gt 0.0552
_refine_ls_wR_factor_ref 0.0567
_reflns_Friedel_coverage 0.756
_reflns_Friedel_fraction_full 0.957
_reflns_Friedel_fraction_max 0.671
_reflns_number_gt 11060
_reflns_number_total 12246
_reflns_threshold_expression 'I > 2\s(I)'
_cod_data_source_file ja9b11697_si_003.cif
_cod_data_source_block (R3HQ)4RbCe(NO3)8-T293K
_cod_original_sg_symbol_H-M 'P 21'
_cod_database_code 4133853
_shelx_shelxl_version_number 2014/7
_shelx_space_group_comment
;
The symmetry employed for this shelxl refinement is uniquely defined
by the following loop, which should always be used as a source of
symmetry information in preference to the above space-group names.
They are only intended as comments.
;

loop_
_space_group_symop_operation_xyz
'x, y, z'
'-x, y+1/2, -z'

loop_
_atom_site_label
_atom_site_type_symbol
_atom_site_fract_x
_atom_site_fract_y
_atom_site_fract_z
_atom_site_U_iso_or_equiv
_atom_site_adp_type
_atom_site_occupancy
_atom_site_site_symmetry_order
_atom_site_calc_flag
_atom_site_refinement_flags_posn
_atom_site_refinement_flags_adp
Ce01 Ce 0.99534(2) 0.50952(2) -0.01038(2) 0.02149(5) Uani 1 1 d . .
Rb02 Rb 0.49618(4) 0.75813(4) -0.01160(4) 0.03559(9) Uani 1 1 d . .
N003 N 1.2002(5) 0.3997(2) -0.0271(4) 0.0401(11) Uani 1 1 d . .
O28 O 1.1844(3) 0.54587(15) 0.1917(2) 0.0439(6) Uani 1 1 d . .
O27 O 1.1034(3) 0.42379(13) -0.1146(2) 0.0394(6) Uani 1 1 d . .
O26 O 0.8986(3) 0.38769(13) -0.0051(2) 0.0409(6) Uani 1 1 d . .
C008 C 1.4578(5) 0.5424(2) 0.8313(4) 0.0421(10) Uani 1 1 d . .
H00A H 1.5622 0.5447 0.8595 0.050 Uiso 1 1 calc R U
H00B H 1.4264 0.5636 0.8873 0.050 Uiso 1 1 calc R U
N009 N 0.8494(3) 0.5043(2) -0.2752(2) 0.0372(7) Uani 1 1 d . .
C00A C 1.4249(7) 0.4740(3) 0.6262(5) 0.0607(16) Uani 1 1 d . .
H00C H 1.5153 0.4500 0.6578 0.073 Uiso 1 1 calc R U
H00D H 1.3770 0.4611 0.5464 0.073 Uiso 1 1 calc R U
O25 O 0.7148(5) 0.6667(2) -0.0019(5) 0.0761(15) Uani 1 1 d . .
O4 O 0.6742(3) 0.20512(17) 0.4957(2) 0.0605(8) Uani 1 1 d . .
H4C H 0.7107 0.1778 0.4627 0.073 Uiso 1 1 d R U
N10 N 0.7005(4) 0.79323(18) 0.2677(3) 0.0422(8) Uani 1 1 d . .
C00F C 0.6918(4) 0.2463(2) 0.6770(4) 0.0468(13) Uani 1 1 d . .
H00E H 0.5895 0.2379 0.6607 0.056 Uiso 1 1 calc R U
O24 O 0.7578(2) 0.46560(14) 0.0077(2) 0.0383(6) Uani 1 1 d . .
O23 O 1.1969(3) 0.5070(3) 0.35467(19) 0.0848(11) Uani 1 1 d . .
C00I C 0.5608(5) 0.5559(2) 0.3769(4) 0.0392(10) Uani 1 1 d . .
H00F H 0.6068 0.5641 0.4587 0.047 Uiso 1 1 calc R U
H00G H 0.4629 0.5728 0.3511 0.047 Uiso 1 1 calc R U
N00J N 1.2002(5) 0.6162(2) -0.0311(4) 0.0352(10) Uani 1 1 d . .
C00K C 1.3937(4) 0.57838(19) 0.7172(3) 0.0341(8) Uani 1 1 d . .
H00H H 1.4187 0.6256 0.7276 0.041 Uiso 1 1 calc R U
O22 O 0.7343(3) 0.74295(14) 0.2288(3) 0.0579(8) Uani 1 1 d . .
O21 O 0.7901(3) 0.59572(14) -0.0952(2) 0.0394(6) Uani 1 1 d . .
O20 O 0.5735(3) 0.81119(17) 0.2367(3) 0.0655(9) Uani 1 1 d . .
N00P N 0.9555(3) 0.2692(2) 0.7206(3) 0.0462(8) Uani 1 1 d . .
H00O H 1.0577 0.2774 0.7365 0.055 Uiso 1 1 calc R U
N00Q N 0.2898(4) 0.80208(17) -0.2863(3) 0.0464(8) Uani 1 1 d . .
N00R N 0.7853(5) 0.4042(2) 0.0090(4) 0.0392(11) Uani 1 1 d . .
O19 O 0.7936(3) 0.4963(2) -0.38024(19) 0.0664(10) Uani 1 1 d . .
N00T N 1.1397(3) 0.5087(3) 0.25080(19) 0.0411(6) Uani 1 1 d . U
N00U N 0.7943(5) 0.6204(2) -0.0023(5) 0.0417(12) Uani 1 1 d . .
N00W N 1.3309(3) 0.45662(16) 0.6919(3) 0.0399(8) Uani 1 1 d . .
H00P H 1.3073 0.4093 0.6823 0.048 Uiso 1 1 calc R U
C00X C 0.5509(4) 0.5041(3) 0.1620(3) 0.0583(12) Uani 1 1 d . .
H00I H 0.4499 0.4917 0.1323 0.070 Uiso 1 1 calc R U
H00J H 0.5912 0.4924 0.1054 0.070 Uiso 1 1 calc R U
C00Y C 0.9356(5) 0.2596(4) 0.8317(4) 0.0680(14) Uani 1 1 d . .
H00K H 0.9575 0.3004 0.8757 0.082 Uiso 1 1 calc R U
H00L H 1.0004 0.2253 0.8766 0.082 Uiso 1 1 calc R U
C00Z C 0.9095(5) 0.2070(3) 0.6507(5) 0.0638(17) Uani 1 1 d . .
H00M H 0.9609 0.1693 0.6955 0.077 Uiso 1 1 calc R U
H00N H 0.9334 0.2102 0.5829 0.077 Uiso 1 1 calc R U
C010 C 0.7803(5) 0.2395(3) 0.8060(4) 0.0735(16) Uani 1 1 d . .
H01A H 0.7394 0.2676 0.8487 0.088 Uiso 1 1 calc R U
H01B H 0.7770 0.1940 0.8298 0.088 Uiso 1 1 calc R U
O18 O 1.2834(5) 0.6583(2) -0.0394(4) 0.0607(13) Uani 1 1 d . .
C013 C 0.8697(6) 0.3260(3) 0.6558(5) 0.0664(16) Uani 1 1 d . .
H01C H 0.8767 0.3288 0.5810 0.080 Uiso 1 1 calc R U
H01D H 0.9062 0.3669 0.6969 0.080 Uiso 1 1 calc R U
O17 O 0.9530(3) 0.54284(14) -0.2294(2) 0.0416(6) Uani 1 1 d . .
O16 O 0.2688(4) 0.74581(15) -0.2583(3) 0.0637(9) Uani 1 1 d . .
O15 O 0.7059(5) 0.3632(2) 0.0253(5) 0.0860(18) Uani 1 1 d . .
C018 C 0.1239(6) 0.2067(3) 0.3644(7) 0.099(3) Uani 1 1 d . .
H01E H 0.0620 0.1708 0.3224 0.118 Uiso 1 1 calc R U
H01F H 0.1369 0.2027 0.4446 0.118 Uiso 1 1 calc R U
O14 O 1.2779(5) 0.3554(2) -0.0346(5) 0.0795(16) Uani 1 1 d . .
O13 O 1.0814(3) 0.63124(13) -0.0252(2) 0.0420(6) Uani 1 1 d . .
O3 O 0.3760(4) 0.1970(2) 0.4634(3) 0.0936(13) Uani 1 1 d . .
H3C H 0.4603 0.1995 0.4625 0.112 Uiso 1 1 d R U
C01C C 1.4100(5) 0.4712(3) 0.8162(4) 0.0604(14) Uani 1 1 d . .
H01G H 1.4934 0.4424 0.8469 0.072 Uiso 1 1 calc R U
H01H H 1.3477 0.4628 0.8580 0.072 Uiso 1 1 calc R U
O12 O 1.0336(2) 0.47126(14) 0.19799(19) 0.0413(6) Uani 1 1 d . U
C01E C 1.1958(4) 0.4958(2) 0.6476(4) 0.0496(11) Uani 1 1 d . .
H01I H 1.1320 0.4818 0.6854 0.059 Uiso 1 1 calc R U
H01J H 1.1471 0.4882 0.5659 0.059 Uiso 1 1 calc R U
N01F N 0.0560(4) 0.2704(2) 0.3195(3) 0.0584(11) Uani 1 1 d . .
H01W H -0.0335 0.2747 0.3335 0.070 Uiso 1 1 calc R U
O11 O 1.2120(3) 0.42397(15) 0.0692(2) 0.0427(6) Uani 1 1 d . .
C01H C 0.6427(4) 0.5913(2) 0.3142(3) 0.0415(9) Uani 1 1 d . .
H01K H 0.6466 0.6390 0.3300 0.050 Uiso 1 1 calc R U
C01I C 0.2697(6) 0.2018(3) 0.3525(5) 0.0601(16) Uani 1 1 d . .
H01L H 0.2719 0.1620 0.3086 0.072 Uiso 1 1 calc R U
C01K C 1.4535(5) 0.5474(3) 0.6340(4) 0.0428(11) Uani 1 1 d . .
H01M H 1.4081 0.5675 0.5588 0.051 Uiso 1 1 calc R U
H01N H 1.5565 0.5554 0.6605 0.051 Uiso 1 1 calc R U
O10 O 0.8844(3) 0.59674(14) 0.0897(2) 0.0465(6) Uani 1 1 d . .
C01N C 0.1588(9) 0.3259(3) 0.3812(5) 0.094(2) Uani 1 1 d . .
H01O H 0.1112 0.3684 0.3582 0.113 Uiso 1 1 calc R U
H01P H 0.1857 0.3212 0.4635 0.113 Uiso 1 1 calc R U
C01O C 0.2868(5) 0.2621(4) 0.2887(5) 0.0658(14) Uani 1 1 d . .
H01Q H 0.3762 0.2585 0.2743 0.079 Uiso 1 1 calc R U
N01P N 0.6296(3) 0.46843(17) 0.2720(3) 0.0406(7) Uani 1 1 d . .
H01X H 0.6250 0.4206 0.2571 0.049 Uiso 1 1 calc R U
O9 O 0.4109(3) 0.82894(16) -0.2397(3) 0.0597(8) Uani 1 1 d . .
C01T C 0.5581(6) 0.4831(3) 0.3542(5) 0.0513(13) Uani 1 1 d . .
H01R H 0.6076 0.4597 0.4256 0.062 Uiso 1 1 calc R U
H01S H 0.4590 0.4677 0.3225 0.062 Uiso 1 1 calc R U
O8 O 1.2305(2) 0.55512(13) -0.0279(2) 0.0386(6) Uani 1 1 d . .
C01V C 0.0247(5) 0.2783(3) 0.1970(4) 0.0717(16) Uani 1 1 d . .
H01T H -0.0080 0.3231 0.1733 0.086 Uiso 1 1 calc R U
H01U H -0.0513 0.2479 0.1533 0.086 Uiso 1 1 calc R U
O2 O 1.1706(3) 0.60710(15) 0.5679(2) 0.0511(7) Uani 1 1 d . .
H2C H 1.0816 0.5977 0.5357 0.061 Uiso 1 1 d R U
O7 O 0.8041(2) 0.47058(14) -0.21069(19) 0.0372(6) Uani 1 1 d . .
C01Z C 1.2306(4) 0.5701(2) 0.6701(3) 0.0335(8) Uani 1 1 d . .
H01V H 1.1924 0.5863 0.7265 0.040 Uiso 1 1 calc R U
C020 C 0.7841(4) 0.4895(2) 0.3218(4) 0.0556(13) Uani 1 1 d . .
H02A H 0.8294 0.4806 0.2673 0.067 Uiso 1 1 calc R U
H02B H 0.8347 0.4644 0.3910 0.067 Uiso 1 1 calc R U
C022 C 0.7493(4) 0.1965(2) 0.6151(4) 0.0434(10) Uani 1 1 d . .
H02C H 0.7317 0.1516 0.6367 0.052 Uiso 1 1 calc R U
C023 C 0.5663(5) 0.5785(2) 0.1858(3) 0.0598(12) Uani 1 1 d . .
H02D H 0.6212 0.5983 0.1447 0.072 Uiso 1 1 calc R U
H02E H 0.4716 0.5990 0.1586 0.072 Uiso 1 1 calc R U
C3 C 0.7949(4) 0.5632(2) 0.3499(3) 0.0417(9) Uani 1 1 d . .
H3A H 0.8413 0.5848 0.3029 0.050 Uiso 1 1 calc R U
O6 O 0.1889(3) 0.83370(18) -0.3583(3) 0.0700(9) Uani 1 1 d . .
O5 O 0.7987(3) 0.82937(15) 0.3359(2) 0.0548(7) Uani 1 1 d . .
C11 C 0.1580(6) 0.2643(4) 0.1743(4) 0.0824(15) Uani 1 1 d . .
H11A H 0.1724 0.2987 0.1258 0.099 Uiso 1 1 calc R U
H11B H 0.1485 0.2222 0.1349 0.099 Uiso 1 1 calc R U
O1 O 0.8816(3) 0.57541(16) 0.4671(2) 0.0519(7) Uani 1 1 d . .
H1C H 0.8528 0.5516 0.5100 0.062 Uiso 1 1 d R U
C6 C 0.7127(6) 0.3157(3) 0.6418(5) 0.0575(16) Uani 1 1 d . .
H6A H 0.6871 0.3474 0.6889 0.069 Uiso 1 1 calc R U
H6B H 0.6501 0.3230 0.5623 0.069 Uiso 1 1 calc R U
C0AA C 0.2896(8) 0.3234(4) 0.3529(7) 0.100(3) Uani 1 1 d . .
H0AA H 0.2921 0.3617 0.3069 0.120 Uiso 1 1 calc R U
H0AB H 0.3752 0.3243 0.4229 0.120 Uiso 1 1 calc R U

loop_
_atom_site_aniso_label
_atom_site_aniso_U_11
_atom_site_aniso_U_22
_atom_site_aniso_U_33
_atom_site_aniso_U_23
_atom_site_aniso_U_13
_atom_site_aniso_U_12
Ce01 0.01996(7) 0.02111(7) 0.02401(7) 0.00109(19) 0.00897(5) 0.00004(10)
Rb02 0.02809(13) 0.02744(15) 0.0505(2) -0.0005(3) 0.01399(13) -0.00001(15)
N003 0.038(2) 0.032(2) 0.061(3) 0.008(2) 0.030(2) 0.0104(18)
O28 0.0451(14) 0.0476(16) 0.0346(12) -0.0017(11) 0.0100(11) -0.0127(12)
O27 0.0400(14) 0.0394(15) 0.0412(13) 0.0005(11) 0.0179(11) 0.0079(11)
O26 0.0390(14) 0.0308(14) 0.0541(15) 0.0026(11) 0.0192(12) -0.0002(11)
C008 0.0302(19) 0.059(3) 0.0325(19) -0.0005(17) 0.0063(16) -0.0018(18)
N009 0.0364(13) 0.0455(19) 0.0276(11) 0.0040(19) 0.0097(10) 0.0066(19)
C00A 0.060(3) 0.069(4) 0.063(3) -0.010(3) 0.034(3) 0.008(3)
O25 0.077(3) 0.050(3) 0.115(4) 0.007(2) 0.053(3) 0.034(2)
O4 0.0461(15) 0.075(2) 0.0503(16) -0.0253(15) 0.0068(13) 0.0036(15)
N10 0.050(2) 0.039(2) 0.0427(18) 0.0023(15) 0.0232(16) 0.0015(16)
C00F 0.037(2) 0.056(4) 0.051(2) -0.010(2) 0.0204(18) -0.0028(19)
O24 0.0310(12) 0.0348(15) 0.0526(14) 0.0057(11) 0.0196(11) 0.0013(11)
O23 0.098(2) 0.115(3) 0.0249(10) 0.004(3) 0.0046(12) -0.032(3)
C00I 0.0284(19) 0.050(3) 0.041(2) -0.0105(19) 0.0153(16) 0.0027(18)
N00J 0.033(2) 0.034(2) 0.037(2) 0.0033(17) 0.0118(17) -0.0077(17)
C00K 0.0249(17) 0.035(2) 0.042(2) 0.0001(15) 0.0114(15) -0.0051(15)
O22 0.0625(19) 0.0393(19) 0.068(2) -0.0108(14) 0.0196(16) 0.0019(13)
O21 0.0333(13) 0.0370(15) 0.0488(15) 0.0016(11) 0.0167(11) 0.0061(11)
O20 0.0405(17) 0.073(2) 0.086(2) -0.0085(18) 0.0278(15) 0.0012(15)
N00P 0.0329(14) 0.049(2) 0.053(2) -0.0182(17) 0.0116(14) -0.0059(16)
N00Q 0.051(2) 0.045(2) 0.0465(19) 0.0012(15) 0.0221(16) -0.0022(17)
N00R 0.029(2) 0.043(3) 0.044(2) 0.0113(17) 0.0117(17) -0.0068(17)
O19 0.0749(18) 0.092(3) 0.0227(10) 0.0023(15) 0.0076(11) -0.0107(19)
N00T 0.0412(14) 0.0472(16) 0.0302(11) 0.003(2) 0.0080(10) -0.0008(17)
N00U 0.036(2) 0.025(2) 0.072(3) -0.0004(18) 0.029(2) 0.0049(17)
N00W 0.0367(18) 0.0336(18) 0.0416(17) 0.0075(14) 0.0059(14) 0.0039(14)
C00X 0.058(2) 0.080(4) 0.0303(15) -0.006(3) 0.0092(15) -0.017(3)
C00Y 0.070(3) 0.080(3) 0.040(2) -0.014(3) 0.005(2) 0.011(4)
C00Z 0.040(3) 0.072(4) 0.072(4) -0.042(3) 0.013(2) 0.005(2)
C010 0.081(3) 0.095(5) 0.051(3) -0.004(2) 0.032(3) -0.014(3)
O18 0.057(2) 0.047(2) 0.090(4) 0.001(2) 0.040(2) -0.0220(19)
C013 0.079(4) 0.044(3) 0.066(3) 0.007(2) 0.015(3) -0.016(3)
O17 0.0406(14) 0.0413(15) 0.0437(13) 0.0045(11) 0.0168(11) -0.0043(12)
O16 0.072(2) 0.043(2) 0.074(2) -0.0007(16) 0.0250(18) -0.0108(16)
O15 0.056(2) 0.061(3) 0.146(5) 0.033(3) 0.042(3) -0.020(2)
C018 0.043(3) 0.092(5) 0.153(7) 0.080(5) 0.028(4) 0.008(3)
O14 0.090(3) 0.065(3) 0.103(4) 0.020(3) 0.058(3) 0.052(3)
O13 0.0347(14) 0.0311(14) 0.0641(17) 0.0002(11) 0.0231(12) -0.0006(11)
O3 0.055(2) 0.124(3) 0.089(3) 0.047(3) 0.0113(19) 0.017(2)
C01C 0.060(3) 0.067(3) 0.042(2) 0.025(2) 0.005(2) -0.004(3)
O12 0.0410(13) 0.0499(15) 0.0331(12) 0.0015(10) 0.0142(10) -0.0074(11)
C01E 0.0276(16) 0.040(3) 0.077(3) 0.007(2) 0.0151(17) -0.0057(16)
N01F 0.0439(18) 0.081(4) 0.049(2) 0.017(2) 0.0166(16) 0.018(2)
O11 0.0360(14) 0.0420(16) 0.0480(15) 0.0054(12) 0.0135(11) 0.0064(12)
C01H 0.0361(19) 0.035(2) 0.046(2) 0.0038(16) 0.0076(16) -0.0047(16)
C01I 0.045(3) 0.043(3) 0.078(4) 0.014(3) 0.008(3) 0.014(2)
C01K 0.035(2) 0.052(3) 0.050(3) 0.013(2) 0.0258(19) 0.0089(19)
O10 0.0510(16) 0.0445(16) 0.0494(15) -0.0054(12) 0.0248(13) 0.0048(13)
C01N 0.138(7) 0.073(4) 0.065(4) -0.030(3) 0.031(4) 0.005(4)
C01O 0.052(2) 0.070(3) 0.084(4) 0.007(4) 0.035(2) -0.009(3)
N01P 0.0349(16) 0.0389(18) 0.0469(18) -0.0120(14) 0.0141(14) -0.0013(14)
O9 0.0440(16) 0.0545(19) 0.079(2) 0.0133(16) 0.0208(15) -0.0026(14)
C01T 0.054(3) 0.054(3) 0.052(3) 0.008(2) 0.027(2) -0.009(2)
O8 0.0326(13) 0.0354(15) 0.0504(14) 0.0042(11) 0.0187(11) -0.0015(11)
C01V 0.066(3) 0.094(5) 0.044(3) 0.007(3) 0.007(2) 0.008(3)
O2 0.0336(13) 0.0571(18) 0.0498(15) 0.0192(13) 0.0011(11) -0.0087(12)
O7 0.0362(13) 0.0419(15) 0.0318(12) 0.0010(10) 0.0109(10) -0.0036(11)
C01Z 0.0256(17) 0.039(2) 0.0364(18) 0.0037(15) 0.0127(14) -0.0012(15)
C020 0.0269(19) 0.058(3) 0.080(3) -0.020(2) 0.0186(19) -0.0003(18)
C022 0.033(2) 0.028(2) 0.064(3) -0.0111(18) 0.013(2) -0.0033(17)
C023 0.055(3) 0.074(3) 0.037(2) 0.017(2) 0.0020(18) -0.008(2)
C3 0.0310(19) 0.055(3) 0.0367(19) -0.0029(19) 0.0098(15) -0.0106(19)
O6 0.0555(18) 0.068(2) 0.072(2) 0.0195(17) 0.0080(16) 0.0074(16)
O5 0.0513(16) 0.0494(17) 0.0540(16) -0.0084(14) 0.0085(13) -0.0023(14)
C11 0.095(4) 0.105(4) 0.054(3) 0.015(3) 0.035(3) 0.007(5)
O1 0.0346(14) 0.073(2) 0.0381(14) -0.0013(13) 0.0026(11) -0.0165(13)
C6 0.045(3) 0.048(3) 0.068(4) -0.013(3) 0.007(2) 0.012(2)
C0AA 0.076(5) 0.067(4) 0.130(7) -0.020(4) 0.008(4) -0.021(4)

loop_
_atom_type_symbol
_atom_type_description
_atom_type_scat_dispersion_real
_atom_type_scat_dispersion_imag
_atom_type_scat_source
C C 0.0033 0.0016 'International Tables Vol C Tables 4.2.6.8 and 6.1.1.4'
H H 0.0000 0.0000 'International Tables Vol C Tables 4.2.6.8 and 6.1.1.4'
N N 0.0061 0.0033 'International Tables Vol C Tables 4.2.6.8 and 6.1.1.4'
O O 0.0106 0.0060 'International Tables Vol C Tables 4.2.6.8 and 6.1.1.4'
Ce Ce -0.2486 2.6331 'International Tables Vol C Tables 4.2.6.8 and 6.1.1.4'
Rb Rb -0.9393 2.9676 'International Tables Vol C Tables 4.2.6.8 and 6.1.1.4'

loop_
_geom_angle_atom_site_label_1
_geom_angle_atom_site_label_2
_geom_angle_atom_site_label_3
_geom_angle
_geom_angle_site_symmetry_1
_geom_angle_site_symmetry_3
O21 Ce01 O8 109.18(9) . .
O21 Ce01 O12 113.84(8) . .
O8 Ce01 O12 113.00(7) . .
O21 Ce01 O24 70.07(8) . .
O8 Ce01 O24 179.09(10) . .
O12 Ce01 O24 67.06(7) . .
O21 Ce01 O13 64.87(8) . .
O8 Ce01 O13 48.41(8) . .
O12 Ce01 O13 114.67(9) . .
O24 Ce01 O13 130.69(8) . .
O21 Ce01 O27 130.15(8) . .
O8 Ce01 O27 68.77(8) . .
O12 Ce01 O27 111.81(8) . .
O24 Ce01 O27 112.09(9) . .
O13 Ce01 O27 111.74(8) . .
O21 Ce01 O28 112.33(9) . .
O8 Ce01 O28 68.94(8) . .
O12 Ce01 O28 48.37(8) . .
O24 Ce01 O28 110.79(8) . .
O13 Ce01 O28 70.96(8) . .
O27 Ce01 O28 112.44(8) . .
O21 Ce01 O10 48.64(8) . .
O8 Ce01 O10 111.06(9) . .
O12 Ce01 O10 69.43(8) . .
O24 Ce01 O10 68.06(8) . .
O13 Ce01 O10 67.64(8) . .
O27 Ce01 O10 178.75(9) . .
O28 Ce01 O10 68.49(8) . .
O21 Ce01 O7 68.29(8) . .
O8 Ce01 O7 112.12(7) . .
O12 Ce01 O7 130.29(8) . .
O24 Ce01 O7 68.16(7) . .
O13 Ce01 O7 110.39(8) . .
O27 Ce01 O7 67.47(8) . .
O28 Ce01 O7 178.62(9) . .
O10 Ce01 O7 111.62(8) . .
O21 Ce01 O26 113.04(8) . .
O8 Ce01 O26 132.65(8) . .
O12 Ce01 O26 67.61(8) . .
O24 Ce01 O26 48.26(8) . .
O13 Ce01 O26 177.27(8) . .
O27 Ce01 O26 68.05(8) . .
O28 Ce01 O26 111.71(8) . .
O10 Ce01 O26 112.52(8) . .
O7 Ce01 O26 66.94(8) . .
O21 Ce01 O11 176.94(9) . .
O8 Ce01 O11 68.07(8) . .
O12 Ce01 O11 68.89(8) . .
O24 Ce01 O11 112.70(9) . .
O13 Ce01 O11 112.98(8) . .
O27 Ce01 O11 48.02(8) . .
O28 Ce01 O11 68.24(8) . .
O10 Ce01 O11 133.17(9) . .
O7 Ce01 O11 111.21(9) . .
O26 Ce01 O11 69.04(8) . .
O21 Ce01 O17 67.60(8) . .
O8 Ce01 O17 68.19(7) . .
O12 Ce01 O17 177.19(9) . .
O24 Ce01 O17 111.80(7) . .
O13 Ce01 O17 68.07(8) . .
O27 Ce01 O17 66.03(7) . .
O28 Ce01 O17 133.76(8) . .
O10 Ce01 O17 112.73(9) . .
O7 Ce01 O17 47.56(7) . .
O26 Ce01 O17 109.66(8) . .
O11 Ce01 O17 109.74(8) . .
O25 Rb02 O18 94.31(17) . 1_455
O25 Rb02 O14 84.22(11) . 2_755
O18 Rb02 O14 175.54(19) 1_455 2_755
O25 Rb02 O15 173.39(18) . 2_655
O18 Rb02 O15 92.09(9) 1_455 2_655
O14 Rb02 O15 89.51(19) 2_755 2_655
O25 Rb02 O9 106.64(12) . .
O18 Rb02 O9 106.57(11) 1_455 .
O14 Rb02 O9 77.89(13) 2_755 .
O15 Rb02 O9 69.85(14) 2_655 .
O25 Rb02 O22 65.97(12) . .
O18 Rb02 O22 108.44(12) 1_455 .
O14 Rb02 O22 67.12(13) 2_755 .
O15 Rb02 O22 113.40(13) 2_655 .
O9 Rb02 O22 144.63(9) . .
O25 Rb02 O16 104.86(13) . .
O18 Rb02 O16 65.58(11) 1_455 .
O14 Rb02 O16 118.87(13) 2_755 .
O15 Rb02 O16 76.37(13) 2_655 .
O9 Rb02 O16 41.22(8) . .
O22 Rb02 O16 169.30(9) . .
O25 Rb02 O20 106.53(12) . .
O18 Rb02 O20 104.97(12) 1_455 .
O14 Rb02 O20 71.52(13) 2_755 .
O15 Rb02 O20 73.26(13) 2_655 .
O9 Rb02 O20 131.61(11) . .
O22 Rb02 O20 40.59(8) . .
O16 Rb02 O20 147.82(9) . .
O25 Rb02 N00Q 112.17(13) . .
O18 Rb02 N00Q 85.37(11) 1_455 .
O14 Rb02 N00Q 99.08(13) 2_755 .
O15 Rb02 N00Q 66.73(14) 2_655 .
O9 Rb02 N00Q 21.42(7) . .
O22 Rb02 N00Q 166.05(9) . .
O16 Rb02 N00Q 21.09(8) . .
O20 Rb02 N00Q 139.02(10) . .
O25 Rb02 N10 86.36(13) . .
O18 Rb02 N10 113.81(12) 1_455 .
O14 Rb02 N10 61.94(13) 2_755 .
O15 Rb02 N10 92.54(13) 2_655 .
O9 Rb02 N10 136.45(10) . .
O22 Rb02 N10 21.03(7) . .
O16 Rb02 N10 168.77(8) . .
O20 Rb02 N10 21.21(8) . .
N00Q Rb02 N10 152.91(10) . .
O14 N003 O27 121.4(5) . .
O14 N003 O11 121.8(5) . .
O27 N003 O11 116.8(4) . .
N00T O28 Ce01 96.79(18) . .
N003 O27 Ce01 98.2(3) . .
N00R O26 Ce01 96.6(3) . .
C01C C008 C00K 109.6(4) . .
C01C C008 H00A 109.8 . .
C00K C008 H00A 109.8 . .
C01C C008 H00B 109.8 . .
C00K C008 H00B 109.8 . .
H00A C008 H00B 108.2 . .
O19 N009 O17 122.5(3) . .
O19 N009 O7 119.2(4) . .
O17 N009 O7 118.3(2) . .
C01K C00A N00W 109.6(5) . .
C01K C00A H00C 109.8 . .
N00W C00A H00C 109.8 . .
C01K C00A H00D 109.8 . .
N00W C00A H00D 109.8 . .
H00C C00A H00D 108.2 . .
N00U O25 Rb02 170.9(4) . .
C022 O4 H4C 106.6 . .
O22 N10 O20 121.4(4) . .
O22 N10 O5 119.0(4) . .
O20 N10 O5 119.4(4) . .
O22 N10 Rb02 64.3(2) . .
O20 N10 Rb02 65.7(2) . .
O5 N10 Rb02 146.2(3) . .
C6 C00F C022 110.1(4) . .
C6 C00F C010 107.7(4) . .
C022 C00F C010 107.8(4) . .
C6 C00F H00E 110.4 . .
C022 C00F H00E 110.4 . .
C010 C00F H00E 110.4 . .
N00R O24 Ce01 97.5(2) . .
C01T C00I C01H 109.8(4) . .
C01T C00I H00F 109.7 . .
C01H C00I H00F 109.7 . .
C01T C00I H00G 109.7 . .
C01H C00I H00G 109.7 . .
H00F C00I H00G 108.2 . .
O18 N00J O13 121.9(4) . .
O18 N00J O8 121.2(4) . .
O13 N00J O8 117.0(4) . .
C008 C00K C01Z 109.0(3) . .
C008 C00K C01K 108.6(3) . .
C01Z C00K C01K 109.2(3) . .
C008 C00K H00H 110.0 . .
C01Z C00K H00H 110.0 . .
C01K C00K H00H 110.0 . .
N10 O22 Rb02 94.7(3) . .
N00U O21 Ce01 98.0(3) . .
N10 O20 Rb02 93.1(2) . .
C013 N00P C00Y 111.2(4) . .
C013 N00P C00Z 109.7(3) . .
C00Y N00P C00Z 108.6(4) . .
C013 N00P H00O 109.1 . .
C00Y N00P H00O 109.1 . .
C00Z N00P H00O 109.1 . .
O16 N00Q O6 120.0(4) . .
O16 N00Q O9 120.3(4) . .
O6 N00Q O9 119.6(4) . .
O16 N00Q Rb02 64.8(2) . .
O6 N00Q Rb02 152.2(3) . .
O9 N00Q Rb02 61.8(2) . .
O15 N00R O26 121.6(4) . .
O15 N00R O24 120.9(4) . .
O26 N00R O24 117.5(4) . .
O23 N00T O28 121.7(4) . .
O23 N00T O12 120.7(4) . .
O28 N00T O12 117.5(2) . .
O25 N00U O21 120.7(5) . .
O25 N00U O10 121.7(5) . .
O21 N00U O10 117.7(4) . .
C01E N00W C01C 109.8(4) . .
C01E N00W C00A 109.8(4) . .
C01C N00W C00A 109.5(4) . .
C01E N00W H00P 109.2 . .
C01C N00W H00P 109.2 . .
C00A N00W H00P 109.2 . .
N01P C00X C023 108.2(3) . .
N01P C00X H00I 110.1 . .
C023 C00X H00I 110.1 . .
N01P C00X H00J 110.1 . .
C023 C00X H00J 110.1 . .
H00I C00X H00J 108.4 . .
N00P C00Y C010 108.7(3) . .
N00P C00Y H00K 109.9 . .
C010 C00Y H00K 109.9 . .
N00P C00Y H00L 109.9 . .
C010 C00Y H00L 109.9 . .
H00K C00Y H00L 108.3 . .
N00P C00Z C022 110.3(4) . .
N00P C00Z H00M 109.6 . .
C022 C00Z H00M 109.6 . .
N00P C00Z H00N 109.6 . .
C022 C00Z H00N 109.6 . .
H00M C00Z H00N 108.1 . .
C00Y C010 C00F 109.8(4) . .
C00Y C010 H01A 109.7 . .
C00F C010 H01A 109.7 . .
C00Y C010 H01B 109.7 . .
C00F C010 H01B 109.7 . .
H01A C010 H01B 108.2 . .
N00J O18 Rb02 168.9(4) . 1_655
N00P C013 C6 108.5(4) . .
N00P C013 H01C 110.0 . .
C6 C013 H01C 110.0 . .
N00P C013 H01D 110.0 . .
C6 C013 H01D 110.0 . .
H01C C013 H01D 108.4 . .
N009 O17 Ce01 95.71(18) . .
N00Q O16 Rb02 94.1(3) . .
N00R O15 Rb02 167.3(5) . 2_645
N01F C018 C01I 110.0(4) . .
N01F C018 H01E 109.7 . .
C01I C018 H01E 109.7 . .
N01F C018 H01F 109.7 . .
C01I C018 H01F 109.7 . .
H01E C018 H01F 108.2 . .
N003 O14 Rb02 164.6(5) . 2_745
N00J O13 Ce01 97.0(2) . .
C01I O3 H3C 111.6 . .
N00W C01C C008 109.8(4) . .
N00W C01C H01G 109.7 . .
C008 C01C H01G 109.7 . .
N00W C01C H01H 109.7 . .
C008 C01C H01H 109.7 . .
H01G C01C H01H 108.2 . .
N00T O12 Ce01 97.31(18) . .
N00W C01E C01Z 109.8(3) . .
N00W C01E H01I 109.7 . .
C01Z C01E H01I 109.7 . .
N00W C01E H01J 109.7 . .
C01Z C01E H01J 109.7 . .
H01I C01E H01J 108.2 . .
C01V N01F C018 112.8(5) . .
C01V N01F C01N 107.1(4) . .
C018 N01F C01N 108.8(4) . .
C01V N01F H01W 109.4 . .
C018 N01F H01W 109.4 . .
C01N N01F H01W 109.4 . .
N003 O11 Ce01 97.0(3) . .
C00I C01H C023 108.5(3) . .
C00I C01H C3 110.4(3) . .
C023 C01H C3 107.2(4) . .
C00I C01H H01K 110.2 . .
C023 C01H H01K 110.2 . .
C3 C01H H01K 110.2 . .
O3 C01I C01O 113.0(5) . .
O3 C01I C018 107.6(6) . .
C01O C01I C018 107.8(4) . .
O3 C01I H01L 109.4 . .
C01O C01I H01L 109.4 . .
C018 C01I H01L 109.4 . .
C00A C01K C00K 109.5(5) . .
C00A C01K H01M 109.8 . .
C00K C01K H01M 109.8 . .
C00A C01K H01N 109.8 . .
C00K C01K H01N 109.8 . .
H01M C01K H01N 108.2 . .
N00U O10 Ce01 95.7(3) . .
C0AA C01N N01F 110.0(5) . .
C0AA C01N H01O 109.7 . .
N01F C01N H01O 109.7 . .
C0AA C01N H01P 109.7 . .
N01F C01N H01P 109.7 . .
H01O C01N H01P 108.2 . .
C0AA C01O C01I 111.7(5) . .
C0AA C01O C11 109.0(6) . .
C01I C01O C11 107.5(5) . .
C0AA C01O H01Q 109.5 . .
C01I C01O H01Q 109.5 . .
C11 C01O H01Q 109.5 . .
C01T N01P C00X 108.8(3) . .
C01T N01P C020 110.1(3) . .
C00X N01P C020 110.6(4) . .
C01T N01P H01X 109.1 . .
C00X N01P H01X 109.1 . .
C020 N01P H01X 109.1 . .
N00Q O9 Rb02 96.7(2) . .
N01P C01T C00I 110.4(4) . .
N01P C01T H01R 109.6 . .
C00I C01T H01R 109.6 . .
N01P C01T H01S 109.6 . .
C00I C01T H01S 109.6 . .
H01R C01T H01S 108.1 . .
N00J O8 Ce01 97.7(2) . .
N01F C01V C11 109.1(4) . .
N01F C01V H01T 109.9 . .
C11 C01V H01T 109.9 . .
N01F C01V H01U 109.9 . .
C11 C01V H01U 109.9 . .
H01T C01V H01U 108.3 . .
C01Z O2 H2C 109.1 . .
N009 O7 Ce01 98.35(18) . .
O2 C01Z C00K 108.9(3) . .
O2 C01Z C01E 111.0(3) . .
C00K C01Z C01E 108.3(3) . .
O2 C01Z H01V 109.5 . .
C00K C01Z H01V 109.5 . .
C01E C01Z H01V 109.5 . .
N01P C020 C3 110.3(3) . .
N01P C020 H02A 109.6 . .
C3 C020 H02A 109.6 . .
N01P C020 H02B 109.6 . .
C3 C020 H02B 109.6 . .
H02A C020 H02B 108.1 . .
O4 C022 C00Z 112.2(4) . .
O4 C022 C00F 108.2(3) . .
C00Z C022 C00F 108.8(4) . .
O4 C022 H02C 109.2 . .
C00Z C022 H02C 109.2 . .
C00F C022 H02C 109.2 . .
C01H C023 C00X 110.3(3) . .
C01H C023 H02D 109.6 . .
C00X C023 H02D 109.6 . .
C01H C023 H02E 109.6 . .
C00X C023 H02E 109.6 . .
H02D C023 H02E 108.1 . .
O1 C3 C020 111.9(4) . .
O1 C3 C01H 113.1(3) . .
C020 C3 C01H 108.6(3) . .
O1 C3 H3A 107.7 . .
C020 C3 H3A 107.7 . .
C01H C3 H3A 107.7 . .
C01V C11 C01O 108.9(4) . .
C01V C11 H11A 109.9 . .
C01O C11 H11A 109.9 . .
C01V C11 H11B 109.9 . .
C01O C11 H11B 109.9 . .
H11A C11 H11B 108.3 . .
C3 O1 H1C 109.8 . .
C00F C6 C013 110.1(4) . .
C00F C6 H6A 109.7 . .
C013 C6 H6A 109.7 . .
C00F C6 H6B 109.7 . .
C013 C6 H6B 109.7 . .
H6A C6 H6B 108.2 . .
C01O C0AA C01N 108.9(5) . .
C01O C0AA H0AA 109.9 . .
C01N C0AA H0AA 109.9 . .
C01O C0AA H0AB 109.9 . .
C01N C0AA H0AB 109.9 . .
H0AA C0AA H0AB 108.3 . .

loop_
_geom_bond_atom_site_label_1
_geom_bond_atom_site_label_2
_geom_bond_distance
_geom_bond_site_symmetry_2
Ce01 O21 2.594(3) .
Ce01 O8 2.611(2) .
Ce01 O12 2.617(2) .
Ce01 O24 2.625(2) .
Ce01 O13 2.631(3) .
Ce01 O27 2.635(2) .
Ce01 O28 2.637(2) .
Ce01 O10 2.638(3) .
Ce01 O7 2.645(2) .
Ce01 O26 2.651(3) .
Ce01 O11 2.655(3) .
Ce01 O17 2.708(2) .
Rb02 O25 2.828(4) .
Rb02 O18 2.855(4) 1_455
Rb02 O14 2.882(4) 2_755
Rb02 O15 2.889(4) 2_655
Rb02 O9 3.024(3) .
Rb02 O22 3.081(3) .
Rb02 O16 3.091(4) .
Rb02 O20 3.109(4) .
Rb02 N00Q 3.407(4) .
Rb02 N10 3.407(4) .
N003 O14 1.211(5) .
N003 O27 1.258(5) .
N003 O11 1.269(5) .
O28 N00T 1.251(4) .
O26 N00R 1.257(5) .
C008 C01C 1.504(6) .
C008 C00K 1.517(5) .
C008 H00A 0.9700 .
C008 H00B 0.9700 .
N009 O19 1.236(3) .
N009 O17 1.250(4) .
N009 O7 1.265(4) .
C00A C01K 1.505(6) .
C00A N00W 1.508(7) .
C00A H00C 0.9700 .
C00A H00D 0.9700 .
O25 N00U 1.228(5) .
O4 C022 1.414(5) .
O4 H4C 0.8500 .
N10 O22 1.227(4) .
N10 O20 1.234(4) .
N10 O5 1.264(4) .
C00F C6 1.506(8) .
C00F C022 1.509(6) .
C00F C010 1.534(6) .
C00F H00E 0.9800 .
O24 N00R 1.266(5) .
O23 N00T 1.213(3) .
C00I C01T 1.496(6) .
C00I C01H 1.512(6) .
C00I H00F 0.9700 .
C00I H00G 0.9700 .
N00J O18 1.221(5) .
N00J O13 1.256(5) .
N00J O8 1.265(5) .
C00K C01Z 1.521(5) .
C00K C01K 1.521(6) .
C00K H00H 0.9800 .
O21 N00U 1.256(5) .
N00P C013 1.478(6) .
N00P C00Y 1.495(6) .
N00P C00Z 1.501(6) .
N00P H00O 0.9800 .
N00Q O16 1.229(4) .
N00Q O6 1.248(4) .
N00Q O9 1.253(4) .
N00R O15 1.218(5) .
N00T O12 1.267(4) .
N00U O10 1.263(5) .
N00W C01E 1.482(5) .
N00W C01C 1.492(5) .
N00W H00P 0.9800 .
C00X N01P 1.493(5) .
C00X C023 1.528(7) .
C00X H00I 0.9700 .
C00X H00J 0.9700 .
C00Y C010 1.519(7) .
C00Y H00K 0.9700 .
C00Y H00L 0.9700 .
C00Z C022 1.509(6) .
C00Z H00M 0.9700 .
C00Z H00N 0.9700 .
C010 H01A 0.9700 .
C010 H01B 0.9700 .
O18 Rb02 2.855(4) 1_655
C013 C6 1.528(7) .
C013 H01C 0.9700 .
C013 H01D 0.9700 .
O15 Rb02 2.889(4) 2_645
C018 N01F 1.462(7) .
C018 C01I 1.525(8) .
C018 H01E 0.9700 .
C018 H01F 0.9700 .
O14 Rb02 2.883(4) 2_745
O3 C01I 1.404(6) .
O3 H3C 0.8500 .
C01C H01G 0.9700 .
C01C H01H 0.9700 .
C01E C01Z 1.540(6) .
C01E H01I 0.9700 .
C01E H01J 0.9700 .
N01F C01V 1.460(6) .
N01F C01N 1.521(7) .
N01F H01W 0.9800 .
C01H C023 1.526(5) .
C01H C3 1.527(5) .
C01H H01K 0.9800 .
C01I C01O 1.501(8) .
C01I H01L 0.9800 .
C01K H01M 0.9700 .
C01K H01N 0.9700 .
C01N C0AA 1.481(9) .
C01N H01O 0.9700 .
C01N H01P 0.9700 .
C01O C0AA 1.472(9) .
C01O C11 1.529(7) .
C01O H01Q 0.9800 .
N01P C01T 1.490(6) .
N01P C020 1.495(5) .
N01P H01X 0.9800 .
C01T H01R 0.9700 .
C01T H01S 0.9700 .
C01V C11 1.492(7) .
C01V H01T 0.9700 .
C01V H01U 0.9700 .
O2 C01Z 1.410(4) .
O2 H2C 0.8499 .
C01Z H01V 0.9800 .
C020 C3 1.521(7) .
C020 H02A 0.9700 .
C020 H02B 0.9700 .
C022 H02C 0.9800 .
C023 H02D 0.9700 .
C023 H02E 0.9700 .
C3 O1 1.422(4) .
C3 H3A 0.9800 .
C11 H11A 0.9700 .
C11 H11B 0.9700 .
O1 H1C 0.8499 .
C6 H6A 0.9700 .
C6 H6B 0.9700 .
C0AA H0AA 0.9700 .
C0AA H0AB 0.9700 .
